data_9011381
loop_
_publ_author_name
'Sato, A.'
'Osawa, T.'
'Ohashi, H.'

_publ_section_title
;
 Low-temperature form of LiGaSi2O6
 Sample: T = 273 K
 Note: anisoU's from ICSD
;
_journal_name_full 'Acta Crystallographica, Section C'
_journal_page_first 1959
_journal_page_last 1960
_journal_paper_doi 10.1107/S0108270195004732
_journal_volume 51
_journal_year 1995
_chemical_compound_source Synthetic
_chemical_formula_structural LiGaSi2O6
_chemical_formula_sum 'Ga Li O6 Si2'
_space_group_IT_number 14
_symmetry_space_group_name_Hall '-P 2ybc'
_symmetry_space_group_name_H-M 'P 1 21/c 1'
_cell_angle_alpha 90
_cell_angle_beta 110.124
_cell_angle_gamma 90
_cell_length_a 9.5394
_cell_length_b 8.5756
_cell_length_c 5.2508
_cell_formula_units_Z 4
_cell_volume 403.324
_database_code_amcsd 0010302
_diffrn_ambient_temperature 273
_exptl_crystal_density_diffrn 3.769
_cod_original_formula_sum 'Li Ga Si2 O6'
_cod_database_code 9011381
_amcsd_formula_title LiGaSi2O6

loop_
_space_group_symop_operation_xyz
x,y,z
x,1/2-y,1/2+z
-x,1/2+y,1/2-z
-x,-y,-z

loop_
_atom_site_aniso_label
_atom_site_aniso_U_11
_atom_site_aniso_U_22
_atom_site_aniso_U_33
_atom_site_aniso_U_12
_atom_site_aniso_U_13
_atom_site_aniso_U_23
Li 0.01500 0.02000 0.01400 -0.00200 0.00600 -0.00100
Ga 0.00387 0.00479 0.00365 0.00010 0.00145 0.00014
SiA 0.00370 0.00530 0.00350 -0.00040 0.00160 -0.00010
SiB 0.00370 0.00490 0.00380 -0.00070 0.00170 -0.00010
O1A 0.00380 0.00650 0.00380 -0.00020 0.00080 -0.00020
O2A 0.00750 0.00700 0.00890 -0.00230 0.00410 -0.00040
O3A 0.00460 0.01080 0.00550 -0.00020 0.00140 0.00260
O1B 0.00400 0.00720 0.00430 -0.00020 0.00130 0.00030
O2B 0.00870 0.00720 0.00820 -0.00320 0.00460 -0.00190
O3B 0.00580 0.01320 0.00720 0.00080 0.00270 0.00540

loop_
_atom_site_label
_atom_site_fract_x
_atom_site_fract_y
_atom_site_fract_z
_atom_site_U_iso_or_equiv
Li 0.24790 0.01250 0.23700 0.01600
Ga 0.25033 0.65098 0.23963 0.00407
SiA 0.04726 0.34077 0.26830 0.00410
SiB 0.54799 0.84060 0.25250 0.00400
O1A 0.86400 0.33260 0.15340 0.00480
O2A 0.11480 0.51210 0.31320 0.00750
O3A 0.10810 0.26230 0.56880 0.00700
O1B 0.36450 0.83360 0.13400 0.00520
O2B 0.61890 0.00850 0.34310 0.00760
O3B 0.60640 0.73070 0.52100 0.00860

loop_
_cod_related_entry_id
_cod_related_entry_database
_cod_related_entry_code
1 AMCSD 0010302
